data_4081407
loop_
_publ_author_name
'Wagner, Michael'
'Dietz, Christina'
'Bou\<ska, Marek'
'Dost\'al, Libor'
'Pad\(elkov\'a, Zde\<nka'
'Jambor, Roman'
'Jurkschat, Klaus'

_publ_section_title
;
 Reactivity of Organotin(I) Dimers RSnSnR (R = 2,6-(Me2NCH2)2C6H3,
 4-t-Bu-2,6-{P(O)(O-i-Pr)2}2C6H2) with Diaryl Dichalcogenides, ArEEAr
 (E = S, Se, Te; Ar = Ph, 2-C5H4N): Control of Secondary
 Sn&#x00B7;&#x00B7;&#x00B7;Sn Interactions by Intramolecular
 Coordination and Identity of the Aryl Chalcogenate
;
_journal_issue 17
_journal_name_full Organometallics
_journal_page_first 4973
_journal_paper_doi 10.1021/om400694z
_journal_volume 32
_journal_year 2013
_chemical_formula_moiety 'C18 H24 N2 Se Sn'
_chemical_formula_sum 'C18 H24 N2 Se Sn'
_chemical_formula_weight 466.04
_chemical_name_systematic
; 
 ? 
;
_space_group_IT_number 14
_symmetry_cell_setting monoclinic
_symmetry_space_group_name_Hall '-P 2ybc'
_symmetry_space_group_name_H-M 'P 1 21/c 1'
_atom_sites_solution_hydrogens geom
_atom_sites_solution_primary direct
_atom_sites_solution_secondary difmap
_audit_creation_method SHELXL-97
_cell_angle_alpha 90
_cell_angle_beta 95.651(6)
_cell_angle_gamma 90
_cell_formula_units_Z 4
_cell_length_a 9.2540(4)
_cell_length_b 12.6570(7)
_cell_length_c 16.1811(13)
_cell_measurement_reflns_used 18635
_cell_measurement_temperature 150(1)
_cell_measurement_theta_max 27.5
_cell_measurement_theta_min 1
_cell_volume 1886.0(2)
_computing_cell_refinement 'COLLECT and DENZO'
_computing_data_collection 'COLLECT (Hooft, 1998) and DENZO (Otwinowski & Minor, 1997)'
_computing_data_reduction 'COLLECT and DENZO'
_computing_molecular_graphics 'PLATON (Spek, 2003)'
_computing_publication_material 'SHELXL-97 (Sheldrick, 2008)'
_computing_structure_refinement 'SHELXL-97 (Sheldrick, 1997)'
_computing_structure_solution 'SIR92 (Altomare et al., 1994)'
_diffrn_ambient_temperature 150(1)
_diffrn_detector_area_resol_mean 9.091
_diffrn_measured_fraction_theta_full 0.996
_diffrn_measured_fraction_theta_max 0.996
_diffrn_measurement_device_type 'Bruker Nonius KappaCCD area detector'
_diffrn_measurement_method '\f and \w scans to fill the Ewald sphere'
_diffrn_radiation_monochromator graphite
_diffrn_radiation_source 'fine-focus sealed tube'
_diffrn_radiation_type MoK\a
_diffrn_radiation_wavelength 0.71073
_diffrn_reflns_av_R_equivalents 0.0487
_diffrn_reflns_av_sigmaI/netI 0.0338
_diffrn_reflns_limit_h_max 12
_diffrn_reflns_limit_h_min -11
_diffrn_reflns_limit_k_max 16
_diffrn_reflns_limit_k_min -15
_diffrn_reflns_limit_l_max 20
_diffrn_reflns_limit_l_min -20
_diffrn_reflns_number 18585
_diffrn_reflns_theta_full 27.50
_diffrn_reflns_theta_max 27.50
_diffrn_reflns_theta_min 2.05
_diffrn_standards_number 0
_exptl_absorpt_coefficient_mu 3.283
_exptl_absorpt_correction_T_max 0.642
_exptl_absorpt_correction_T_min 0.551
_exptl_absorpt_correction_type integration
_exptl_absorpt_process_details
;
Gaussian integration (Coppens, 1970)
;
_exptl_crystal_colour colourless
_exptl_crystal_density_diffrn 1.641
_exptl_crystal_density_method 'not measured'
_exptl_crystal_description block
_exptl_crystal_F_000 920
_exptl_crystal_size_max 0.27
_exptl_crystal_size_mid 0.20
_exptl_crystal_size_min 0.16
_refine_diff_density_max 0.574
_refine_diff_density_min -1.097
_refine_diff_density_rms 0.111
_refine_ls_extinction_method none
_refine_ls_goodness_of_fit_ref 1.124
_refine_ls_hydrogen_treatment constr
_refine_ls_matrix_type full
_refine_ls_number_parameters 199
_refine_ls_number_reflns 4315
_refine_ls_number_restraints 0
_refine_ls_restrained_S_all 1.124
_refine_ls_R_factor_all 0.0421
_refine_ls_R_factor_gt 0.0300
_refine_ls_shift/su_max 0.000
_refine_ls_shift/su_mean 0.000
_refine_ls_structure_factor_coef Fsqd
_refine_ls_weighting_details 'calc w=1/[\s^2^(Fo^2^)+(0.0265P)^2^+1.8241P] where P=(Fo^2^+2Fc^2^)/3'
_refine_ls_weighting_scheme calc
_refine_ls_wR_factor_gt 0.0620
_refine_ls_wR_factor_ref 0.0677
_reflns_number_gt 3639
_reflns_number_total 4315
_reflns_threshold_expression >2sigma(I)
_cod_data_source_file om400694z_si_002.cif
_cod_data_source_block compound2
_cod_original_cell_volume 1886.1(2)
_cod_original_sg_symbol_H-M 'P 21/c'
_cod_database_code 4081407

loop_
_symmetry_equiv_pos_as_xyz
'x, y, z'
'-x, y+1/2, -z+1/2'
'-x, -y, -z'
'x, -y-1/2, z-1/2'

loop_
_atom_site_label
_atom_site_type_symbol
_atom_site_fract_x
_atom_site_fract_y
_atom_site_fract_z
_atom_site_U_iso_or_equiv
_atom_site_adp_type
_atom_site_occupancy
_atom_site_symmetry_multiplicity
_atom_site_calc_flag
_atom_site_refinement_flags
Sn1 Sn 0.22323(2) 0.291080(16) 0.136780(12) 0.02033(7) Uani 1 1 d .
Se1 Se 0.01349(3) 0.15585(3) 0.09296(2) 0.02693(9) Uani 1 1 d .
N2 N 0.4316(3) 0.1726(2) 0.09613(15) 0.0230(5) Uani 1 1 d .
C13 C -0.1048(3) 0.2228(2) 0.00360(18) 0.0222(6) Uani 1 1 d .
C4 C 0.3490(4) 0.0397(3) 0.3698(2) 0.0288(7) Uani 1 1 d .
H4 H 0.3747 -0.0053 0.4143 0.035 Uiso 1 1 d R
C8 C 0.2174(4) 0.4343(3) 0.2978(2) 0.0322(7) Uani 1 1 d .
H8A H 0.1829 0.4656 0.3462 0.039 Uiso 1 1 d R
H8B H 0.2337 0.4886 0.2584 0.039 Uiso 1 1 d R
H8C H 0.3068 0.3976 0.3134 0.039 Uiso 1 1 d R
C2 C 0.2141(3) 0.1888(2) 0.31195(19) 0.0226(6) Uani 1 1 d .
C5 C 0.4091(3) 0.0260(2) 0.29522(19) 0.0259(6) Uani 1 1 d .
H5 H 0.4734 -0.0293 0.2891 0.031 Uiso 1 1 d R
C10 C 0.4244(3) 0.0755(2) 0.14482(18) 0.0232(6) Uani 1 1 d .
H10A H 0.5199 0.0433 0.1519 0.028 Uiso 1 1 d R
H10B H 0.3588 0.0262 0.1145 0.028 Uiso 1 1 d R
C18 C -0.1783(3) 0.1584(3) -0.05572(19) 0.0261(7) Uani 1 1 d .
H18 H -0.1652 0.0856 -0.0532 0.031 Uiso 1 1 d R
N1 N 0.1085(3) 0.3590(2) 0.25997(16) 0.0243(5) Uani 1 1 d .
C7 C 0.0934(3) 0.2695(3) 0.3164(2) 0.0279(7) Uani 1 1 d .
H7A H 0.0003 0.2356 0.3018 0.034 Uiso 1 1 d R
H7B H 0.0948 0.2954 0.3729 0.034 Uiso 1 1 d R
C17 C -0.2720(4) 0.2027(3) -0.1194(2) 0.0340(8) Uani 1 1 d .
H17 H -0.3222 0.1590 -0.1585 0.041 Uiso 1 1 d R
C1 C 0.2784(3) 0.1795(2) 0.23835(17) 0.0193(6) Uani 1 1 d .
C14 C -0.1242(4) 0.3321(3) -0.0014(2) 0.0325(7) Uani 1 1 d .
H14 H -0.0761 0.3762 0.0383 0.039 Uiso 1 1 d R
C3 C 0.2505(3) 0.1203(3) 0.37798(19) 0.0279(7) Uani 1 1 d .
H3 H 0.2088 0.1290 0.4275 0.034 Uiso 1 1 d R
C6 C 0.3733(3) 0.0950(2) 0.22937(18) 0.0198(6) Uani 1 1 d .
C9 C -0.0301(4) 0.4136(3) 0.2379(2) 0.0337(8) Uani 1 1 d .
H9A H -0.0980 0.3656 0.2093 0.040 Uiso 1 1 d R
H9B H -0.0149 0.4727 0.2026 0.040 Uiso 1 1 d R
H9C H -0.0679 0.4382 0.2877 0.040 Uiso 1 1 d R
C15 C -0.2160(4) 0.3747(3) -0.0658(2) 0.0394(9) Uani 1 1 d .
H15 H -0.2273 0.4476 -0.0695 0.047 Uiso 1 1 d R
C16 C -0.2908(4) 0.3106(3) -0.1244(2) 0.0378(8) Uani 1 1 d .
H16 H -0.3529 0.3399 -0.1670 0.045 Uiso 1 1 d R
C12 C 0.4259(4) 0.1498(3) 0.0070(2) 0.0398(9) Uani 1 1 d .
H12A H 0.5085 0.1077 -0.0034 0.048 Uiso 1 1 d R
H12B H 0.4274 0.2148 -0.0234 0.048 Uiso 1 1 d R
H12C H 0.3384 0.1118 -0.0104 0.048 Uiso 1 1 d R
C11 C 0.5633(4) 0.2324(3) 0.1237(2) 0.0383(9) Uani 1 1 d .
H11A H 0.5645 0.2487 0.1817 0.046 Uiso 1 1 d R
H11B H 0.5642 0.2968 0.0924 0.046 Uiso 1 1 d R
H11C H 0.6473 0.1911 0.1147 0.046 Uiso 1 1 d R

loop_
_atom_site_aniso_label
_atom_site_aniso_U_11
_atom_site_aniso_U_22
_atom_site_aniso_U_33
_atom_site_aniso_U_23
_atom_site_aniso_U_13
_atom_site_aniso_U_12
Sn1 0.02289(11) 0.01611(11) 0.02210(11) 0.00199(8) 0.00269(7) 0.00168(8)
Se1 0.02901(17) 0.02084(17) 0.02925(17) 0.00597(13) -0.00565(12) -0.00257(12)
N2 0.0249(13) 0.0208(13) 0.0241(13) 0.0009(10) 0.0062(10) 0.0013(10)
C13 0.0197(14) 0.0246(16) 0.0222(14) 0.0053(12) 0.0020(11) 0.0010(12)
C4 0.0347(18) 0.0243(17) 0.0265(16) 0.0068(13) -0.0025(13) -0.0025(14)
C8 0.0361(18) 0.0237(17) 0.0362(18) -0.0080(14) 0.0007(14) 0.0012(14)
C2 0.0206(14) 0.0204(15) 0.0267(15) -0.0010(12) 0.0013(12) -0.0044(11)
C5 0.0248(15) 0.0205(16) 0.0311(16) 0.0048(13) -0.0032(12) 0.0002(12)
C10 0.0251(15) 0.0165(14) 0.0280(15) -0.0020(12) 0.0022(12) 0.0031(12)
C18 0.0236(15) 0.0245(17) 0.0298(16) 0.0042(13) 0.0009(12) -0.0033(13)
N1 0.0232(13) 0.0228(14) 0.0269(13) -0.0029(11) 0.0022(10) 0.0051(10)
C7 0.0261(16) 0.0294(18) 0.0297(16) -0.0004(14) 0.0094(12) 0.0025(13)
C17 0.0253(16) 0.045(2) 0.0306(17) 0.0031(16) -0.0040(13) -0.0043(15)
C1 0.0191(14) 0.0181(14) 0.0203(14) -0.0012(11) 0.0003(11) -0.0023(11)
C14 0.0395(19) 0.0267(18) 0.0302(17) 0.0010(14) -0.0023(14) 0.0064(15)
C3 0.0301(17) 0.0307(18) 0.0235(15) 0.0011(13) 0.0046(12) -0.0050(13)
C6 0.0176(13) 0.0165(14) 0.0246(14) 0.0009(12) -0.0016(11) -0.0009(11)
C9 0.0283(17) 0.0314(19) 0.0410(19) -0.0017(15) 0.0023(14) 0.0145(14)
C15 0.047(2) 0.0293(19) 0.041(2) 0.0072(16) 0.0009(16) 0.0151(16)
C16 0.0320(19) 0.045(2) 0.0350(18) 0.0100(17) -0.0050(15) 0.0097(16)
C12 0.055(2) 0.038(2) 0.0289(18) 0.0009(16) 0.0166(16) 0.0140(18)
C11 0.0265(17) 0.036(2) 0.055(2) -0.0020(17) 0.0155(16) -0.0063(15)

loop_
_atom_type_symbol
_atom_type_description
_atom_type_scat_dispersion_real
_atom_type_scat_dispersion_imag
_atom_type_scat_source
C C 0.0033 0.0016 'International Tables Vol C Tables 4.2.6.8 and 6.1.1.4'
H H 0.0000 0.0000 'International Tables Vol C Tables 4.2.6.8 and 6.1.1.4'
N N 0.0061 0.0033 'International Tables Vol C Tables 4.2.6.8 and 6.1.1.4'
Se Se -0.0929 2.2259 'International Tables Vol C Tables 4.2.6.8 and 6.1.1.4'
Sn Sn -0.6537 1.4246 'International Tables Vol C Tables 4.2.6.8 and 6.1.1.4'

loop_
_exptl_crystal_face_index_h
_exptl_crystal_face_index_k
_exptl_crystal_face_index_l
_exptl_crystal_face_perp_dist
0 0 -1 0.125
0 0 1 0.059
-1 0 0 0.094
1 0 0 0.101
0 -1 0 0.082
0 1 0 0.069

loop_
_geom_angle_atom_site_label_1
_geom_angle_atom_site_label_2
_geom_angle_atom_site_label_3
_geom_angle
C1 Sn1 N1 73.11(9)
C1 Sn1 N2 72.01(9)
N1 Sn1 N2 142.18(8)
C1 Sn1 Se1 83.93(7)
N1 Sn1 Se1 94.51(6)
N2 Sn1 Se1 95.92(6)
C13 Se1 Sn1 105.44(9)
C10 N2 C12 111.4(3)
C10 N2 C11 110.5(3)
C12 N2 C11 110.4(3)
C10 N2 Sn1 106.01(16)
C12 N2 Sn1 114.2(2)
C11 N2 Sn1 104.00(19)
C18 C13 C14 119.4(3)
C18 C13 Se1 117.8(2)
C14 C13 Se1 122.7(2)
C3 C4 C5 119.9(3)
C3 C4 H4 119.9
C5 C4 H4 120.2
N1 C8 H8A 109.6
N1 C8 H8B 109.4
H8A C8 H8B 109.5
N1 C8 H8C 109.4
H8A C8 H8C 109.5
H8B C8 H8C 109.5
C1 C2 C3 120.9(3)
C1 C2 C7 118.5(3)
C3 C2 C7 120.4(3)
C4 C5 C6 120.1(3)
C4 C5 H5 120.1
C6 C5 H5 119.8
N2 C10 C6 112.7(2)
N2 C10 H10A 109.1
C6 C10 H10A 109.0
N2 C10 H10B 109.1
C6 C10 H10B 109.1
H10A C10 H10B 107.8
C13 C18 C17 120.1(3)
C13 C18 H18 120.0
C17 C18 H18 119.9
C9 N1 C7 112.3(3)
C9 N1 C8 110.0(3)
C7 N1 C8 110.0(3)
C9 N1 Sn1 113.40(19)
C7 N1 Sn1 107.67(18)
C8 N1 Sn1 103.09(18)
N1 C7 C2 111.9(2)
N1 C7 H7A 109.1
C2 C7 H7A 109.2
N1 C7 H7B 109.4
C2 C7 H7B 109.2
H7A C7 H7B 107.9
C16 C17 C18 120.4(3)
C16 C17 H17 119.9
C18 C17 H17 119.7
C2 C1 C6 118.7(3)
C2 C1 Sn1 120.1(2)
C6 C1 Sn1 121.1(2)
C15 C14 C13 119.6(3)
C15 C14 H14 120.1
C13 C14 H14 120.3
C4 C3 C2 119.9(3)
C4 C3 H3 120.2
C2 C3 H3 119.9
C5 C6 C1 120.3(3)
C5 C6 C10 121.2(3)
C1 C6 C10 118.3(3)
N1 C9 H9A 109.5
N1 C9 H9B 109.6
H9A C9 H9B 109.5
N1 C9 H9C 109.3
H9A C9 H9C 109.5
H9B C9 H9C 109.5
C16 C15 C14 121.1(3)
C16 C15 H15 119.6
C14 C15 H15 119.3
C17 C16 C15 119.4(3)
C17 C16 H16 120.3
C15 C16 H16 120.3
N2 C12 H12A 109.3
N2 C12 H12B 109.6
H12A C12 H12B 109.5
N2 C12 H12C 109.6
H12A C12 H12C 109.5
H12B C12 H12C 109.5
N2 C11 H11A 109.7
N2 C11 H11B 109.2
H11A C11 H11B 109.5
N2 C11 H11C 109.5
H11A C11 H11C 109.5
H11B C11 H11C 109.5

loop_
_geom_bond_atom_site_label_1
_geom_bond_atom_site_label_2
_geom_bond_distance
Sn1 C1 2.189(3)
Sn1 N1 2.501(2)
Sn1 N2 2.579(2)
Sn1 Se1 2.6322(4)
Se1 C13 1.922(3)
N2 C10 1.464(4)
N2 C12 1.466(4)
N2 C11 1.466(4)
C13 C18 1.385(4)
C13 C14 1.397(5)
C4 C3 1.384(5)
C4 C5 1.389(4)
C4 H4 0.9299
C8 N1 1.476(4)
C8 H8A 0.9600
C8 H8B 0.9600
C8 H8C 0.9601
C2 C1 1.388(4)
C2 C3 1.391(4)
C2 C7 1.521(4)
C5 C6 1.392(4)
C5 H5 0.9299
C10 C6 1.511(4)
C10 H10A 0.9699
C10 H10B 0.9701
C18 C17 1.397(5)
C18 H18 0.9300
N1 C9 1.469(4)
N1 C7 1.470(4)
C7 H7A 0.9700
C7 H7B 0.9700
C17 C16 1.378(5)
C17 H17 0.9300
C1 C6 1.400(4)
C14 C15 1.387(5)
C14 H14 0.9299
C3 H3 0.9299
C9 H9A 0.9600
C9 H9B 0.9600
C9 H9C 0.9600
C15 C16 1.381(5)
C15 H15 0.9300
C16 H16 0.9300
C12 H12A 0.9601
C12 H12B 0.9599
C12 H12C 0.9600
C11 H11A 0.9599
C11 H11B 0.9600
C11 H11C 0.9600
